data_4508832
loop_
_publ_author_name
'Borkowski, Lauren A.'
'Cahill, Christopher L.'

_publ_section_title
;
 Crystal Engineering with the Uranyl Cation I. Aliphatic Carboxylate
 Coordination Polymers:&#x2009; Synthesis, Crystal Structures, and
 Fluorescent Properties
;
_journal_issue 10
_journal_name_full 'Crystal Growth &amp; Design'
_journal_page_first 2241
_journal_paper_doi 10.1021/cg060329h
_journal_volume 6
_journal_year 2006
_chemical_formula_moiety 'C9 H14 O6 U'
_chemical_formula_sum 'C9 H14 O6 U'
_chemical_formula_weight 456.23
_chemical_name_systematic
;
 ?
;
_space_group_IT_number 13
_symmetry_cell_setting monoclinic
_symmetry_space_group_name_Hall '-P 2yc'
_symmetry_space_group_name_H-M 'P 1 2/c 1'
_atom_sites_solution_hydrogens geom
_atom_sites_solution_primary direct
_atom_sites_solution_secondary difmap
_audit_creation_method SHELXL-97
_cell_angle_alpha 90.00
_cell_angle_beta 95.454(2)
_cell_angle_gamma 90.00
_cell_formula_units_Z 2
_cell_length_a 11.3233(3)
_cell_length_b 4.40180(10)
_cell_length_c 10.8499(4)
_cell_measurement_temperature 100(2)
_cell_volume 538.34(3)
_computing_cell_refinement 'SAINTPLUS (Bruker AXS, 2005)'
_computing_data_collection 'APEX II (Bruker AXS, 2005)'
_computing_data_reduction 'SAINTPLUS (Bruker AXS, 2005)'
_computing_publication_material 'WINGX (Farrugia, 1998)'
_computing_structure_refinement 'SHELXL-97 (Sheldrick, 1997)'
_computing_structure_solution 'SHELXS (Sheldrick, 2004)'
_diffrn_ambient_temperature 100(2)
_diffrn_measured_fraction_theta_full 0.986
_diffrn_measured_fraction_theta_max 0.986
_diffrn_measurement_device_type 'Bruker APEX II CCD'
_diffrn_measurement_method 'omega and phi scans'
_diffrn_radiation_monochromator graphite
_diffrn_radiation_source 'fine-focus sealed tube'
_diffrn_radiation_type MoK\a
_diffrn_radiation_wavelength 0.71073
_diffrn_reflns_av_R_equivalents 0.0682
_diffrn_reflns_av_sigmaI/netI 0.0552
_diffrn_reflns_limit_h_max 16
_diffrn_reflns_limit_h_min -15
_diffrn_reflns_limit_k_max 6
_diffrn_reflns_limit_k_min -6
_diffrn_reflns_limit_l_max 11
_diffrn_reflns_limit_l_min -15
_diffrn_reflns_number 5595
_diffrn_reflns_theta_full 30.54
_diffrn_reflns_theta_max 30.54
_diffrn_reflns_theta_min 3.62
_exptl_absorpt_coefficient_mu 15.086
_exptl_absorpt_correction_T_max 0.547
_exptl_absorpt_correction_T_min 0.351
_exptl_absorpt_correction_type multi-scan
_exptl_absorpt_process_details 'SADABS (Shledrick, 2004)'
_exptl_crystal_colour yellow
_exptl_crystal_density_diffrn 2.815
_exptl_crystal_density_method 'not measured'
_exptl_crystal_description plate
_exptl_crystal_F_000 416
_exptl_crystal_size_max 0.080
_exptl_crystal_size_mid 0.060
_exptl_crystal_size_min 0.040
_refine_diff_density_max 4.809
_refine_diff_density_min -3.546
_refine_diff_density_rms 0.379
_refine_ls_extinction_method none
_refine_ls_goodness_of_fit_ref 1.068
_refine_ls_hydrogen_treatment constr
_refine_ls_matrix_type full
_refine_ls_number_parameters 74
_refine_ls_number_reflns 1630
_refine_ls_number_restraints 0
_refine_ls_restrained_S_all 1.068
_refine_ls_R_factor_all 0.0438
_refine_ls_R_factor_gt 0.0392
_refine_ls_shift/su_max 0.000
_refine_ls_shift/su_mean 0.000
_refine_ls_structure_factor_coef Fsqd
_refine_ls_weighting_details 'calc w=1/[\s^2^(Fo^2^)+(0.0607P)^2^+0.0000P] where P=(Fo^2^+2Fc^2^)/3'
_refine_ls_weighting_scheme calc
_refine_ls_wR_factor_gt 0.0950
_refine_ls_wR_factor_ref 0.0968
_reflns_number_gt 1501
_reflns_number_total 1630
_reflns_threshold_expression >2sigma(I)
_cod_data_source_file cg060329hsup1.cif
_cod_data_source_block 3
_cod_original_sg_symbol_H-M 'P 2/c'
_cod_database_code 4508832

loop_
_symmetry_equiv_pos_as_xyz
'x, y, z'
'-x, y, -z+1/2'
'-x, -y, -z'
'x, -y, z-1/2'

loop_
_atom_site_label
_atom_site_type_symbol
_atom_site_fract_x
_atom_site_fract_y
_atom_site_fract_z
_atom_site_U_iso_or_equiv
_atom_site_adp_type
_atom_site_occupancy
_atom_site_symmetry_multiplicity
_atom_site_calc_flag
_atom_site_refinement_flags
U1 U 0.5000 0.08217(7) 0.7500 0.00851(12) Uani 1 2 d S
O1 O 0.4274(4) 0.0817(10) 0.8862(5) 0.0121(9) Uani 1 1 d .
O2 O 0.6928(4) 0.9900(12) 0.8615(5) 0.0114(9) Uani 1 1 d .
O3 O 0.5942(4) 0.5712(10) 0.8222(5) 0.0123(9) Uani 1 1 d .
C1 C 0.6816(6) 0.7086(14) 0.8836(6) 0.0101(12) Uani 1 1 d .
C2 C 0.7630(6) 0.5520(15) 0.9795(7) 0.0125(12) Uani 1 1 d .
H2A H 0.8124 0.4122 0.9381 0.015 Uiso 1 1 calc R
H2B H 0.7155 0.4321 1.0313 0.015 Uiso 1 1 calc R
C3 C 0.8435(5) 0.7582(17) 1.0628(6) 0.0113(11) Uani 1 1 d .
H3A H 0.7956 0.9002 1.1049 0.014 Uiso 1 1 calc R
H3B H 0.8940 0.8742 1.0128 0.014 Uiso 1 1 calc R
C4 C 0.9208(6) 0.5710(16) 1.1590(7) 0.0127(12) Uani 1 1 d .
H4A H 0.8697 0.4469 1.2052 0.015 Uiso 1 1 calc R
H4B H 0.9706 0.4353 1.1160 0.015 Uiso 1 1 calc R
C5 C 1.0000 0.766(3) 1.2500 0.0152(17) Uani 1 2 d S
H5A H 0.9505 0.8958 1.2959 0.018 Uiso 0.50 1 calc PR
H5B H 1.0495 0.8958 1.2041 0.018 Uiso 0.50 1 calc PR

loop_
_atom_site_aniso_label
_atom_site_aniso_U_11
_atom_site_aniso_U_22
_atom_site_aniso_U_33
_atom_site_aniso_U_23
_atom_site_aniso_U_13
_atom_site_aniso_U_12
U1 0.01073(17) 0.00612(17) 0.00779(17) 0.000 -0.00379(11) 0.000
O1 0.012(2) 0.010(2) 0.013(2) -0.0005(18) -0.0004(18) 0.0011(17)
O2 0.011(2) 0.0055(19) 0.017(2) 0.0024(18) -0.0041(19) -0.0011(17)
O3 0.013(2) 0.007(2) 0.017(2) 0.0000(18) -0.0044(19) -0.0002(17)
C1 0.011(3) 0.005(3) 0.014(3) 0.001(2) -0.003(2) -0.001(2)
C2 0.015(3) 0.008(3) 0.013(3) 0.001(2) -0.004(2) -0.001(2)
C3 0.013(3) 0.008(3) 0.011(3) -0.003(3) -0.005(2) -0.002(3)
C4 0.013(3) 0.014(3) 0.010(3) 0.000(2) -0.003(2) 0.002(2)
C5 0.019(4) 0.014(4) 0.011(4) 0.000 -0.007(3) 0.000

loop_
_atom_type_symbol
_atom_type_description
_atom_type_scat_dispersion_real
_atom_type_scat_dispersion_imag
_atom_type_scat_source
C C 0.0033 0.0016 'International Tables Vol C Tables 4.2.6.8 and 6.1.1.4'
H H 0.0000 0.0000 'International Tables Vol C Tables 4.2.6.8 and 6.1.1.4'
O O 0.0106 0.0060 'International Tables Vol C Tables 4.2.6.8 and 6.1.1.4'
U U -9.6767 9.6646 'International Tables Vol C Tables 4.2.6.8 and 6.1.1.4'

loop_
_geom_angle_atom_site_label_1
_geom_angle_atom_site_label_2
_geom_angle_atom_site_label_3
_geom_angle
_geom_angle_site_symmetry_1
_geom_angle_site_symmetry_3
O1 U1 O1 179.9(3) 2_656 .
O1 U1 O2 92.9(2) 2_656 2_646
O1 U1 O2 87.1(2) . 2_646
O1 U1 O2 87.1(2) 2_656 1_545
O1 U1 O2 92.9(2) . 1_545
O2 U1 O2 160.8(2) 2_646 1_545
O1 U1 O3 92.6(2) 2_656 .
O1 U1 O3 87.5(2) . .
O2 U1 O3 129.65(17) 2_646 .
O2 U1 O3 69.52(17) 1_545 .
O1 U1 O3 87.5(2) 2_656 2_656
O1 U1 O3 92.6(2) . 2_656
O2 U1 O3 69.52(17) 2_646 2_656
O2 U1 O3 129.65(17) 1_545 2_656
O3 U1 O3 60.8(2) . 2_656
O1 U1 O3 87.5(2) 2_656 2_646
O1 U1 O3 92.4(2) . 2_646
O2 U1 O3 51.42(17) 2_646 2_646
O2 U1 O3 109.40(17) 1_545 2_646
O3 U1 O3 178.91(10) . 2_646
O3 U1 O3 120.3(2) 2_656 2_646
O1 U1 O3 92.4(2) 2_656 1_545
O1 U1 O3 87.5(2) . 1_545
O2 U1 O3 109.40(17) 2_646 1_545
O2 U1 O3 51.42(17) 1_545 1_545
O3 U1 O3 120.3(2) . 1_545
O3 U1 O3 178.91(10) 2_656 1_545
O3 U1 O3 58.6(2) 2_646 1_545
O1 U1 C1 86.9(2) 2_656 2_646
O1 U1 C1 93.1(2) . 2_646
O2 U1 C1 25.56(16) 2_646 2_646
O2 U1 C1 135.50(19) 1_545 2_646
O3 U1 C1 154.80(17) . 2_646
O3 U1 C1 94.04(17) 2_656 2_646
O3 U1 C1 26.29(17) 2_646 2_646
O3 U1 C1 84.88(17) 1_545 2_646
O1 U1 C1 93.1(2) 2_656 1_545
O1 U1 C1 86.9(2) . 1_545
O2 U1 C1 135.50(19) 2_646 1_545
O2 U1 C1 25.56(16) 1_545 1_545
O3 U1 C1 94.04(17) . 1_545
O3 U1 C1 154.80(17) 2_656 1_545
O3 U1 C1 84.88(17) 2_646 1_545
O3 U1 C1 26.29(17) 1_545 1_545
C1 U1 C1 111.2(3) 2_646 1_545
C1 O2 U1 98.9(4) . 1_565
C1 O3 U1 148.3(4) . .
C1 O3 U1 91.3(4) . 1_565
U1 O3 U1 120.3(2) . 1_565
O2 C1 O3 116.5(6) . .
O2 C1 C2 121.0(6) . .
O3 C1 C2 122.5(6) . .
O2 C1 U1 55.5(3) . 1_565
O3 C1 U1 62.4(3) . 1_565
C2 C1 U1 165.7(5) . 1_565
C1 C2 C3 115.7(6) . .
C1 C2 H2A 108.3 . .
C3 C2 H2A 108.3 . .
C1 C2 H2B 108.3 . .
C3 C2 H2B 108.3 . .
H2A C2 H2B 107.4 . .
C2 C3 C4 110.7(6) . .
C2 C3 H3A 109.5 . .
C4 C3 H3A 109.5 . .
C2 C3 H3B 109.5 . .
C4 C3 H3B 109.5 . .
H3A C3 H3B 108.1 . .
C5 C4 C3 113.4(6) . .
C5 C4 H4A 108.9 . .
C3 C4 H4A 108.9 . .
C5 C4 H4B 108.9 . .
C3 C4 H4B 108.9 . .
H4A C4 H4B 107.7 . .
C4 C5 C4 111.8(9) . 2_757
C4 C5 H5A 109.3 . .
C4 C5 H5A 109.3 2_757 .
C4 C5 H5B 109.3 . .
C4 C5 H5B 109.3 2_757 .
H5A C5 H5B 107.9 . .

loop_
_geom_bond_atom_site_label_1
_geom_bond_atom_site_label_2
_geom_bond_distance
_geom_bond_site_symmetry_2
U1 O1 1.758(5) 2_656
U1 O1 1.758(5) .
U1 O2 2.428(5) 2_646
U1 O2 2.428(5) 1_545
U1 O3 2.495(5) .
U1 O3 2.495(5) 2_656
U1 O3 2.579(5) 2_646
U1 O3 2.579(5) 1_545
U1 C1 2.909(7) 2_646
U1 C1 2.909(6) 1_545
O2 C1 1.271(7) .
O2 U1 2.428(5) 1_565
O3 C1 1.289(8) .
O3 U1 2.579(5) 1_565
C1 C2 1.493(10) .
C1 U1 2.909(6) 1_565
C2 C3 1.521(10) .
C2 H2A 0.9700 .
C2 H2B 0.9700 .
C3 C4 1.536(10) .
C3 H3A 0.9700 .
C3 H3B 0.9700 .
C4 C5 1.533(10) .
C4 H4A 0.9700 .
C4 H4B 0.9700 .
C5 C4 1.533(10) 2_757
C5 H5A 0.9700 .
C5 H5B 0.9700 .
